data_7241306
loop_
_publ_author_name
'Wei, Han'
'Wang, Cui-Li'
'gao, wei'
'Liu, Jie-Ping'
'Zhang, Xiumei'

_publ_section_title
;
 Novel 3D anionic heterometallic frameworks based on trinuclear CoII and
 trinuclear LnIII motifs: displaying slow magnetic relaxation and
 selective adsorption of methylene blue
;
_journal_name_full CrystEngComm
_journal_paper_doi 10.1039/D0CE01254H
_journal_year 2020
_chemical_formula_sum 'C66 H113 Co3 Dy3 N30 O49'
_chemical_formula_weight 2775.15
_space_group_crystal_system monoclinic
_space_group_IT_number 12
_space_group_name_Hall '-C 2y'
_space_group_name_H-M_alt 'C 1 2/m 1'
_atom_sites_solution_hydrogens mixed
_audit_creation_method SHELXL-2014/7
_audit_update_record
;
2020-08-26 deposited with the CCDC.	2020-09-25 downloaded from the CCDC.
;
_cell_angle_alpha 90
_cell_angle_beta 110.683(2)
_cell_angle_gamma 90
_cell_formula_units_Z 4
_cell_length_a 28.3110(19)
_cell_length_b 32.998(3)
_cell_length_c 13.6250(11)
_cell_measurement_reflns_used 7330
_cell_measurement_temperature 298(2)
_cell_measurement_theta_max 27.374
_cell_measurement_theta_min 2.378
_cell_volume 11908.2(17)
_computing_cell_refinement 'Bruker SMART'
_computing_data_collection 'Bruker SMART'
_computing_data_reduction 'Bruker SAINT'
_computing_molecular_graphics 'Bruker SHELXTL'
_computing_publication_material 'Bruker SHELXTL'
_computing_structure_refinement 'SHELXL-2014/7 (Sheldrick, 2014)'
_computing_structure_solution 'Bruker SHELXTL'
_diffrn_ambient_temperature 298(2)
_diffrn_measured_fraction_theta_full 0.998
_diffrn_measured_fraction_theta_max 0.998
_diffrn_measurement_device_type 'CCD area detector'
_diffrn_measurement_method 'phi and omega scans'
_diffrn_radiation_type MoK\a
_diffrn_radiation_wavelength 0.71073
_diffrn_reflns_av_R_equivalents 0.0738
_diffrn_reflns_av_unetI/netI 0.0866
_diffrn_reflns_Laue_measured_fraction_full 0.998
_diffrn_reflns_Laue_measured_fraction_max 0.998
_diffrn_reflns_limit_h_max 30
_diffrn_reflns_limit_h_min -33
_diffrn_reflns_limit_k_max 34
_diffrn_reflns_limit_k_min -39
_diffrn_reflns_limit_l_max 16
_diffrn_reflns_limit_l_min -15
_diffrn_reflns_number 30066
_diffrn_reflns_point_group_measured_fraction_full 0.998
_diffrn_reflns_point_group_measured_fraction_max 0.998
_diffrn_reflns_theta_full 25.020
_diffrn_reflns_theta_max 25.020
_diffrn_reflns_theta_min 2.377
_exptl_absorpt_coefficient_mu 2.359
_exptl_absorpt_correction_T_max 0.8005
_exptl_absorpt_correction_T_min 0.4412
_exptl_absorpt_correction_type multi-scan
_exptl_absorpt_process_details sadabs
_exptl_crystal_colour colorless
_exptl_crystal_density_diffrn 1.548
_exptl_crystal_description block
_exptl_crystal_F_000 5560
_exptl_crystal_size_max 0.420
_exptl_crystal_size_mid 0.180
_exptl_crystal_size_min 0.100
_refine_diff_density_max 1.613
_refine_diff_density_min -2.039
_refine_diff_density_rms 0.129
_refine_ls_extinction_method none
_refine_ls_goodness_of_fit_ref 1.019
_refine_ls_hydrogen_treatment constr
_refine_ls_matrix_type full
_refine_ls_number_parameters 582
_refine_ls_number_reflns 10699
_refine_ls_number_restraints 127
_refine_ls_restrained_S_all 1.044
_refine_ls_R_factor_all 0.0757
_refine_ls_R_factor_gt 0.0441
_refine_ls_shift/su_max 0.003
_refine_ls_shift/su_mean 0.000
_refine_ls_structure_factor_coef Fsqd
_refine_ls_weighting_details 'w=1/[\s^2^(Fo^2^)+(0.0509P)^2^] where P=(Fo^2^+2Fc^2^)/3'
_refine_ls_weighting_scheme calc
_refine_ls_wR_factor_gt 0.1089
_refine_ls_wR_factor_ref 0.1203
_reflns_Friedel_coverage 0.000
_reflns_number_gt 7003
_reflns_number_total 10699
_reflns_threshold_expression 'I > 2\s(I)'
_cod_data_source_file d0ce01254h2.cif
_cod_data_source_block 4
_cod_original_cell_volume 11908.2(16)
_cod_original_sg_symbol_H-M 'C 2/m'
_cod_database_code 7241306
_shelx_shelxl_version_number 2014/7
_shelx_space_group_comment
;
The symmetry employed for this shelxl refinement is uniquely defined
by the following loop, which should always be used as a source of
symmetry information in preference to the above space-group names.
They are only intended as comments.
;
_shelx_estimated_absorpt_t_min 0.437
_shelx_estimated_absorpt_t_max 0.798

loop_
_space_group_symop_operation_xyz
'x, y, z'
'-x, y, -z'
'x+1/2, y+1/2, z'
'-x+1/2, y+1/2, -z'
'-x, -y, -z'
'x, -y, z'
'-x+1/2, -y+1/2, -z'
'x+1/2, -y+1/2, z'

loop_
_atom_site_label
_atom_site_type_symbol
_atom_site_fract_x
_atom_site_fract_y
_atom_site_fract_z
_atom_site_U_iso_or_equiv
_atom_site_adp_type
_atom_site_occupancy
_atom_site_site_symmetry_order
_atom_site_calc_flag
_atom_site_refinement_flags_posn
_atom_site_refinement_flags_adp
_atom_site_refinement_flags_occupancy
_atom_site_disorder_assembly
_atom_site_disorder_group
Dy1 Dy 0.5000 0.71565(2) 1.0000 0.02517(12) Uani 1 2 d S T P . .
Dy2 Dy 0.40353(2) 0.77900(2) 0.17131(2) 0.02524(10) Uani 1 1 d . U . . .
Co1 Co 0.36363(5) 0.5000 0.60764(10) 0.0324(3) Uani 1 2 d S T P . .
Co2 Co 0.23791(5) 0.5000 0.50881(9) 0.0316(3) Uani 1 2 d S T P . .
Co3 Co 0.29438(10) 0.46855(7) 0.33107(17) 0.0360(6) Uani 0.3908(12) 1 d D . P A 1
Co3' Co 0.3602(2) 0.5000 0.3702(5) 0.0360(6) Uani 0.218(2) 2 d DS T P A 2
N1 N 0.3390(2) 0.42486(16) 0.7354(4) 0.0369(14) Uani 1 1 d . . . . .
N2 N 0.3235(2) 0.45518(15) 0.6645(4) 0.0327(14) Uani 1 1 d . . . . .
N3 N 0.2746(2) 0.45516(14) 0.6229(4) 0.0300(13) Uani 1 1 d . . . . .
N4 N 0.2550(2) 0.42541(16) 0.6647(4) 0.0409(15) Uani 1 1 d . . . . .
N5 N 0.1623(2) 0.43581(16) 0.3739(4) 0.0418(16) Uani 1 1 d . . . . .
N6 N 0.2070(2) 0.45299(17) 0.4001(5) 0.0435(16) Uani 1 1 d . . . . .
N7 N 0.2322(3) 0.4361(2) 0.3484(7) 0.091(3) Uani 1 1 d . . . . .
N8 N 0.2052(3) 0.4061(2) 0.2878(6) 0.086(3) Uani 1 1 d . U . . .
N9 N 0.4152(3) 0.58241(16) 0.5946(5) 0.0541(18) Uani 1 1 d D . . . .
N10 N 0.3842(6) 0.5532(4) 0.5309(10) 0.042(3) Uani 0.449(6) 1 d D U P B 1
N11 N 0.3501(6) 0.5658(3) 0.4358(9) 0.057(3) Uani 0.449(6) 1 d D . P B 1
N12 N 0.3641(5) 0.6050(4) 0.4289(9) 0.071(4) Uani 0.449(6) 1 d D . P B 1
N10' N 0.4024(5) 0.5436(3) 0.5612(8) 0.042(3) Uani 0.551(6) 1 d D . P A 2
N11' N 0.4007(5) 0.5450(3) 0.4598(8) 0.057(3) Uani 0.551(6) 1 d D . P A 2
N12' N 0.4147(6) 0.5828(3) 0.4377(8) 0.071(4) Uani 0.551(6) 1 d D . P A 2
O1 O 0.42155(19) 0.31016(15) 0.9808(4) 0.0528(14) Uani 1 1 d . . . . .
O2 O 0.37873(16) 0.27648(12) 1.0628(3) 0.0323(11) Uani 1 1 d . . . . .
O3 O 0.18962(18) 0.27571(14) 0.8887(4) 0.0506(14) Uani 1 1 d . . . . .
O4 O 0.15364(18) 0.32891(14) 0.8005(4) 0.0502(14) Uani 1 1 d . . . . .
O5 O 0.1111(2) 0.30938(14) -0.0077(3) 0.0488(14) Uani 1 1 d . . . . .
O6 O 0.05157(17) 0.27165(14) 0.0155(4) 0.0455(13) Uani 1 1 d . . . . .
O7 O -0.04630(19) 0.33512(14) 0.2186(4) 0.0470(13) Uani 1 1 d . . . . .
O8 O -0.0166(5) 0.3880(4) 0.3137(10) 0.081(3) Uani 0.570(10) 1 d . U P C 1
O9 O 0.4761(4) 0.7071(3) 0.8262(5) 0.053(3) Uani 0.95(3) 1 d D . P D 1
O10 O 0.5166(3) 0.7534(3) 0.7698(5) 0.042(2) Uani 0.95(3) 1 d D . P D 1
O8' O 0.0061(6) 0.3615(5) 0.3770(14) 0.081(3) Uani 0.430(10) 1 d . . P C 2
O9' O 0.458(4) 0.724(5) 0.804(9) 0.053(3) Uani 0.05(3) 1 d D . P D 2
O10' O 0.530(3) 0.740(5) 0.787(9) 0.042(2) Uani 0.05(3) 1 d D . P D 2
O11 O 0.4257(2) 0.77913(15) 0.3687(3) 0.0464(12) Uani 1 1 d . U . . .
O12 O 0.3922(2) 0.72523(17) 0.2763(3) 0.072(2) Uani 1 1 d . . . . .
O13 O 0.3020(3) 0.5000 0.4670(5) 0.0624(19) Uani 1 2 d S TU P A .
H13 H 0.3025 0.5240 0.4464 0.075 Uiso 0.5 1 d R U P . .
O14 O 0.4259(3) 0.5000 0.7482(6) 0.080(3) Uani 1 2 d S T P B .
H14A H 0.4227 0.4806 0.7857 0.121 Uiso 1 1 d R U . . .
O15 O 0.1735(3) 0.5000 0.5502(7) 0.078(3) Uani 1 2 d S T P B .
H15 H 0.1703 0.5210 0.5828 0.093 Uiso 1 1 d R U . . .
O16 O 0.2841(7) 0.4327(4) 0.1967(9) 0.088(3) Uani 0.3908(12) 1 d D U P A 1
H16A H 0.3065 0.4399 0.1720 0.132 Uiso 0.3908(12) 1 d R U P A 1
H16B H 0.2553 0.4369 0.1516 0.132 Uiso 0.3908(12) 1 d R U P A 1
O17 O 0.2404(4) 0.5000 0.2113(7) 0.095(2) Uani 0.782(2) 2 d DS TU P A 1
H17A H 0.2100 0.5000 0.2076 0.114 Uiso 0.782(2) 2 d R U P A 1
H17B H 0.2448 0.5000 0.1526 0.114 Uiso 0.782(2) 2 d R U P A 1
O18 O 0.3499(4) 0.5000 0.2933(8) 0.082(2) Uani 0.782(2) 2 d DS TU P A 1
H18B H 0.3623 0.5168 0.3423 0.099 Uiso 0.3908(12) 1 d R U P A 1
H18C H 0.3336 0.5137 0.2399 0.099 Uiso 0.3908(12) 1 d R U P A 1
O19 O 0.3162(10) 0.4553(6) 0.2687(16) 0.081(3) Uani 0.218(2) 1 d D U P A 2
H19B H 0.2873 0.4569 0.2741 0.098 Uiso 0.218(2) 1 d R U P A 2
H19C H 0.3281 0.4326 0.2932 0.098 Uiso 0.218(2) 1 d R U P A 2
O20 O 0.4080(11) 0.5000 0.282(2) 0.083(5) Uani 0.218(2) 2 d DS TU P A 2
H20A H 0.4319 0.5166 0.3066 0.124 Uiso 0.1092(12) 1 d R U P A 2
H20B H 0.4199 0.4767 0.2818 0.124 Uiso 0.1092(12) 1 d R U P A 2
O21 O 0.4979(9) 0.6419(3) 1.0200(13) 0.061(5) Uani 0.5 1 d . U P D .
H21A H 0.5167 0.6387 1.0832 0.092 Uiso 0.5 1 d R U P . .
H21B H 0.4678 0.6364 1.0140 0.092 Uiso 0.5 1 d R U P . .
C1 C 0.3817(2) 0.30050(19) 0.9960(5) 0.0292(15) Uani 1 1 d . . . . .
C2 C 0.1927(3) 0.3095(2) 0.8480(5) 0.0390(18) Uani 1 1 d . . . . .
C3 C 0.2965(3) 0.4078(2) 0.7334(5) 0.0336(16) Uani 1 1 d . . . . .
C4 C 0.3340(3) 0.32001(19) 0.9237(5) 0.0315(16) Uani 1 1 d . . . . .
C5 C 0.2869(2) 0.30565(19) 0.9186(5) 0.0305(16) Uani 1 1 d . . . . .
H5 H 0.2848 0.2834 0.9586 0.037 Uiso 1 1 calc R U . . .
C6 C 0.2433(3) 0.32436(19) 0.8545(5) 0.0328(16) Uani 1 1 d . . . . .
C7 C 0.2467(2) 0.3576(2) 0.7947(5) 0.0397(18) Uani 1 1 d . . . . .
H7 H 0.2172 0.3701 0.7516 0.048 Uiso 1 1 calc R U . . .
C8 C 0.2926(3) 0.37265(19) 0.7978(5) 0.0368(17) Uani 1 1 d . . . . .
C9 C 0.3376(3) 0.35346(19) 0.8631(5) 0.0362(17) Uani 1 1 d . . . . .
H9 H 0.3690 0.3629 0.8658 0.043 Uiso 1 1 calc R U . . .
C10 C 0.0817(3) 0.30047(19) 0.0395(5) 0.0326(16) Uani 1 1 d . . . . .
C11 C -0.0099(4) 0.3552(3) 0.2646(7) 0.081(3) Uani 1 1 d . U . . .
C12 C 0.1618(3) 0.4071(2) 0.3052(6) 0.049(2) Uani 1 1 d . . . . .
C13 C 0.0808(3) 0.32800(18) 0.1272(4) 0.0297(16) Uani 1 1 d . . . . .
C14 C 0.0399(3) 0.3277(2) 0.1599(5) 0.0404(18) Uani 1 1 d . . . . .
H14 H 0.0136 0.3096 0.1296 0.049 Uiso 1 1 calc R U . . .
C15 C 0.0374(3) 0.3541(2) 0.2370(6) 0.053(2) Uani 1 1 d . . . . .
C16 C 0.0774(3) 0.3801(2) 0.2822(5) 0.050(2) Uani 1 1 d . . . . .
H16 H 0.0760 0.3981 0.3336 0.061 Uiso 1 1 calc R U . . .
C17 C 0.1188(3) 0.3803(2) 0.2538(5) 0.0396(18) Uani 1 1 d . . . . .
C18 C 0.1195(3) 0.3544(2) 0.1735(5) 0.0387(18) Uani 1 1 d . . . . .
H18 H 0.1469 0.3551 0.1510 0.046 Uiso 1 1 calc R U . . .
C19 C 0.4874(3) 0.72403(19) 0.7546(4) 0.0342(17) Uani 1 1 d D . . . .
C20 C 0.4153(3) 0.7426(3) 0.3635(5) 0.052(2) Uani 1 1 d . . . . .
C21 C 0.4115(4) 0.6087(3) 0.5178(6) 0.088(3) Uani 1 1 d D U . . .
C22 C 0.4634(3) 0.7078(2) 0.6472(4) 0.0329(17) Uani 1 1 d . . . . .
C23 C 0.4526(3) 0.7324(2) 0.5585(5) 0.0342(17) Uani 1 1 d . . . . .
H23 H 0.4609 0.7598 0.5660 0.041 Uiso 1 1 calc R U . . .
C24 C 0.4297(3) 0.7161(2) 0.4599(5) 0.047(2) Uani 1 1 d . . . . .
C25 C 0.4183(3) 0.6766(3) 0.4488(5) 0.066(3) Uani 1 1 d . . . . .
H25 H 0.4030 0.6660 0.3819 0.079 Uiso 1 1 calc R U . . .
C26 C 0.4289(4) 0.6509(2) 0.5362(5) 0.067(3) Uani 1 1 d . . . . .
C27 C 0.4498(3) 0.6676(2) 0.6343(5) 0.052(2) Uani 1 1 d . . . . .
H27 H 0.4548 0.6514 0.6931 0.062 Uiso 1 1 calc R U . . .

loop_
_atom_site_aniso_label
_atom_site_aniso_U_11
_atom_site_aniso_U_22
_atom_site_aniso_U_33
_atom_site_aniso_U_23
_atom_site_aniso_U_13
_atom_site_aniso_U_12
Dy1 0.0217(3) 0.0337(3) 0.0189(2) 0.000 0.00560(18) 0.000
Dy2 0.0259(2) 0.02782(18) 0.02220(16) -0.00266(12) 0.00878(13) -0.00222(14)
Co1 0.0336(8) 0.0223(7) 0.0448(7) 0.000 0.0182(6) 0.000
Co2 0.0317(8) 0.0209(6) 0.0313(7) 0.000 -0.0026(6) 0.000
Co3 0.0390(15) 0.0336(13) 0.0311(11) -0.0018(10) 0.0072(11) -0.0040(11)
Co3' 0.0390(15) 0.0336(13) 0.0311(11) -0.0018(10) 0.0072(11) -0.0040(11)
N1 0.027(4) 0.032(3) 0.047(3) 0.019(3) 0.008(3) -0.004(3)
N2 0.035(4) 0.026(3) 0.035(3) 0.010(2) 0.011(3) 0.000(3)
N3 0.029(4) 0.020(3) 0.037(3) 0.012(2) 0.008(3) 0.000(2)
N4 0.030(4) 0.034(3) 0.051(4) 0.016(3) 0.006(3) -0.001(3)
N5 0.051(5) 0.033(3) 0.037(3) -0.013(3) 0.012(3) -0.014(3)
N6 0.034(4) 0.042(4) 0.049(4) -0.017(3) 0.008(3) -0.006(3)
N7 0.047(5) 0.100(6) 0.120(7) -0.078(5) 0.022(5) -0.042(5)
N8 0.046(5) 0.097(5) 0.122(6) -0.062(5) 0.037(4) -0.016(4)
N9 0.060(5) 0.038(4) 0.065(4) -0.011(3) 0.024(4) -0.014(3)
N10 0.051(8) 0.029(5) 0.044(6) 0.009(4) 0.015(5) -0.004(5)
N11 0.069(8) 0.045(6) 0.058(6) -0.004(5) 0.025(6) -0.024(5)
N12 0.120(11) 0.046(7) 0.047(5) -0.012(5) 0.030(7) -0.039(6)
N10' 0.051(8) 0.029(5) 0.044(6) 0.009(4) 0.015(5) -0.004(5)
N11' 0.069(8) 0.045(6) 0.058(6) -0.004(5) 0.025(6) -0.024(5)
N12' 0.120(11) 0.046(7) 0.047(5) -0.012(5) 0.030(7) -0.039(6)
O1 0.036(3) 0.057(3) 0.069(3) 0.036(3) 0.024(3) 0.021(3)
O2 0.024(3) 0.040(3) 0.034(2) 0.018(2) 0.011(2) 0.009(2)
O3 0.023(3) 0.052(3) 0.081(4) 0.031(3) 0.024(3) 0.003(2)
O4 0.019(3) 0.053(3) 0.078(4) 0.036(3) 0.017(3) 0.007(2)
O5 0.075(4) 0.040(3) 0.041(3) -0.016(2) 0.034(3) -0.016(3)
O6 0.013(3) 0.054(3) 0.067(3) -0.033(3) 0.010(2) -0.010(2)
O7 0.033(3) 0.046(3) 0.072(3) -0.024(3) 0.031(3) -0.022(3)
O8 0.068(6) 0.095(7) 0.103(7) -0.059(5) 0.057(5) -0.024(5)
O9 0.060(6) 0.071(5) 0.021(3) 0.000(3) 0.004(3) -0.023(5)
O10 0.032(4) 0.045(4) 0.043(3) -0.017(3) 0.007(3) -0.011(3)
O8' 0.068(6) 0.095(7) 0.103(7) -0.059(5) 0.057(5) -0.024(5)
O9' 0.060(6) 0.071(5) 0.021(3) 0.000(3) 0.004(3) -0.023(5)
O10' 0.032(4) 0.045(4) 0.043(3) -0.017(3) 0.007(3) -0.011(3)
O11 0.055(3) 0.054(3) 0.029(2) 0.006(2) 0.014(2) 0.000(2)
O12 0.079(5) 0.105(5) 0.019(2) 0.007(3) 0.000(3) -0.053(4)
O13 0.088(5) 0.068(4) 0.036(3) 0.000 0.027(3) 0.000
O14 0.051(6) 0.075(6) 0.094(6) 0.000 -0.001(5) 0.000
O15 0.064(6) 0.054(5) 0.121(7) 0.000 0.041(5) 0.000
O16 0.103(7) 0.092(6) 0.058(6) -0.014(5) 0.017(6) -0.003(5)
O17 0.106(5) 0.103(5) 0.066(4) 0.000 0.018(4) 0.000
O18 0.102(5) 0.087(5) 0.051(4) 0.000 0.019(4) 0.000
O19 0.100(7) 0.087(6) 0.052(5) -0.002(4) 0.020(5) -0.003(5)
O20 0.101(9) 0.087(8) 0.052(8) 0.000 0.018(8) 0.000
O21 0.061(6) 0.050(5) 0.066(10) 0.011(5) 0.015(7) -0.016(7)
C1 0.018(4) 0.030(4) 0.041(4) 0.004(3) 0.012(3) 0.003(3)
C2 0.035(5) 0.046(5) 0.039(4) 0.014(3) 0.016(4) -0.005(4)
C3 0.029(4) 0.037(4) 0.034(4) 0.012(3) 0.010(3) 0.002(3)
C4 0.033(4) 0.034(4) 0.028(3) 0.009(3) 0.011(3) 0.007(3)
C5 0.022(4) 0.033(4) 0.039(4) 0.016(3) 0.014(3) 0.005(3)
C6 0.029(4) 0.035(4) 0.039(4) 0.007(3) 0.018(3) -0.004(3)
C7 0.015(4) 0.055(5) 0.050(4) 0.025(4) 0.012(3) 0.001(3)
C8 0.032(4) 0.035(4) 0.041(4) 0.020(3) 0.010(3) 0.003(3)
C9 0.030(4) 0.042(4) 0.039(4) 0.014(3) 0.015(3) -0.003(3)
C10 0.037(5) 0.029(4) 0.025(3) -0.004(3) 0.002(3) 0.006(3)
C11 0.084(6) 0.093(6) 0.090(6) -0.057(5) 0.063(5) -0.036(5)
C12 0.050(6) 0.050(5) 0.049(5) -0.020(4) 0.019(4) -0.017(4)
C13 0.034(4) 0.030(4) 0.025(3) -0.010(3) 0.009(3) -0.008(3)
C14 0.045(5) 0.042(4) 0.036(4) -0.011(3) 0.016(4) -0.017(4)
C15 0.062(6) 0.065(5) 0.054(5) -0.037(4) 0.046(4) -0.031(5)
C16 0.051(6) 0.059(5) 0.048(4) -0.037(4) 0.026(4) -0.021(4)
C17 0.036(5) 0.045(4) 0.040(4) -0.023(3) 0.017(4) -0.014(4)
C18 0.035(5) 0.045(4) 0.039(4) -0.017(3) 0.018(3) -0.010(4)
C19 0.044(5) 0.035(4) 0.024(3) 0.004(3) 0.013(3) -0.001(4)
C20 0.050(6) 0.071(6) 0.034(4) 0.002(4) 0.015(4) -0.023(5)
C21 0.137(8) 0.081(6) 0.051(5) -0.012(4) 0.040(5) -0.071(5)
C22 0.035(4) 0.043(4) 0.019(3) 0.000(3) 0.008(3) -0.015(3)
C23 0.033(4) 0.039(4) 0.028(3) 0.006(3) 0.008(3) -0.013(3)
C24 0.050(5) 0.070(6) 0.019(3) 0.000(3) 0.009(3) -0.032(4)
C25 0.092(8) 0.080(6) 0.025(4) -0.012(4) 0.020(4) -0.061(5)
C26 0.111(8) 0.059(5) 0.030(4) -0.011(4) 0.025(5) -0.056(5)
C27 0.080(7) 0.052(5) 0.025(4) -0.003(3) 0.021(4) -0.025(4)

loop_
_atom_type_symbol
_atom_type_description
_atom_type_scat_dispersion_real
_atom_type_scat_dispersion_imag
_atom_type_scat_source
C C 0.0033 0.0016 'International Tables Vol C Tables 4.2.6.8 and 6.1.1.4'
H H 0.0000 0.0000 'International Tables Vol C Tables 4.2.6.8 and 6.1.1.4'
N N 0.0061 0.0033 'International Tables Vol C Tables 4.2.6.8 and 6.1.1.4'
O O 0.0106 0.0060 'International Tables Vol C Tables 4.2.6.8 and 6.1.1.4'
Co Co 0.3494 0.9721 'International Tables Vol C Tables 4.2.6.8 and 6.1.1.4'
Dy Dy -0.1892 4.4098 'International Tables Vol C Tables 4.2.6.8 and 6.1.1.4'

loop_
_geom_angle_atom_site_label_1
_geom_angle_atom_site_label_2
_geom_angle_atom_site_label_3
_geom_angle
_geom_angle_site_symmetry_1
_geom_angle_site_symmetry_3
_geom_angle_publ_flag
O9 Dy1 O9 165.5(6) 2_657 . ?
O9 Dy1 O1 89.6(4) 2_657 6_565 ?
O9 Dy1 O1 85.1(2) . 6_565 ?
O9 Dy1 O1 85.1(2) 2_657 5_667 ?
O9 Dy1 O1 89.6(4) . 5_667 ?
O1 Dy1 O1 136.6(3) 6_565 5_667 ?
O9 Dy1 O6 93.4(4) 2_657 3_556 ?
O9 Dy1 O6 98.19(19) . 3_556 ?
O1 Dy1 O6 148.79(17) 6_565 3_556 ?
O1 Dy1 O6 74.56(17) 5_667 3_556 ?
O9 Dy1 O6 98.18(19) 2_657 4_556 ?
O9 Dy1 O6 93.4(4) . 4_556 ?
O1 Dy1 O6 74.56(17) 6_565 4_556 ?
O1 Dy1 O6 148.79(17) 5_667 4_556 ?
O6 Dy1 O6 74.3(2) 3_556 4_556 ?
O9 Dy1 O21 89.0(5) 2_657 2_657 ?
O9 Dy1 O21 76.5(5) . 2_657 ?
O1 Dy1 O21 71.4(6) 6_565 2_657 ?
O1 Dy1 O21 65.5(6) 5_667 2_657 ?
O6 Dy1 O21 139.7(6) 3_556 2_657 ?
O6 Dy1 O21 145.1(6) 4_556 2_657 ?
O9 Dy1 O21 76.5(5) 2_657 . ?
O9 Dy1 O21 89.0(5) . . ?
O1 Dy1 O21 65.5(6) 6_565 . ?
O1 Dy1 O21 71.4(6) 5_667 . ?
O6 Dy1 O21 145.1(6) 3_556 . ?
O6 Dy1 O21 139.7(6) 4_556 . ?
O21 Dy1 O21 14.0(7) 2_657 . ?
O1 Dy1 O9' 81.0(13) 6_565 . ?
O1 Dy1 O9' 104(2) 5_667 . ?
O6 Dy1 O9' 93(3) 3_556 . ?
O6 Dy1 O9' 77(4) 4_556 . ?
O21 Dy1 O9' 90(4) 2_657 . ?
O21 Dy1 O9' 102(4) . . ?
O1 Dy1 O9' 104(2) 6_565 2_657 ?
O1 Dy1 O9' 81.0(13) 5_667 2_657 ?
O6 Dy1 O9' 77(4) 3_556 2_657 ?
O6 Dy1 O9' 93(3) 4_556 2_657 ?
O21 Dy1 O9' 102(4) 2_657 2_657 ?
O21 Dy1 O9' 90(4) . 2_657 ?
O9' Dy1 O9' 168(8) . 2_657 ?
O10' Dy2 O7 91(4) 2_656 3 ?
O10 Dy2 O7 76.1(3) 2_656 3 ?
O10' Dy2 O2 75(5) 2_656 6_564 ?
O10 Dy2 O2 88.3(3) 2_656 6_564 ?
O7 Dy2 O2 147.63(16) 3 6_564 ?
O10' Dy2 O5 110(3) 2_656 4 ?
O10 Dy2 O5 108.3(2) 2_656 4 ?
O7 Dy2 O5 78.74(18) 3 4 ?
O2 Dy2 O5 79.52(16) 6_564 4 ?
O10' Dy2 O12 72(3) 2_656 . ?
O10 Dy2 O12 80.7(3) 2_656 . ?
O7 Dy2 O12 129.79(17) 3 . ?
O2 Dy2 O12 73.52(16) 6_564 . ?
O5 Dy2 O12 151.37(17) 4 . ?
O10' Dy2 O4 157(4) 2_656 4_556 ?
O10 Dy2 O4 145.9(3) 2_656 4_556 ?
O7 Dy2 O4 77.80(17) 3 4_556 ?
O2 Dy2 O4 124.81(15) 6_564 4_556 ?
O5 Dy2 O4 87.54(18) 4 4_556 ?
O12 Dy2 O4 99.9(2) . 4_556 ?
O10' Dy2 O3 141(4) 2_656 4_556 ?
O10 Dy2 O3 155.6(3) 2_656 4_556 ?
O7 Dy2 O3 127.83(17) 3 4_556 ?
O2 Dy2 O3 72.84(15) 6_564 4_556 ?
O5 Dy2 O3 83.98(19) 4 4_556 ?
O12 Dy2 O3 79.1(2) . 4_556 ?
O4 Dy2 O3 52.44(15) 4_556 4_556 ?
O10' Dy2 O11 82(3) 2_656 . ?
O10 Dy2 O11 77.5(2) 2_656 . ?
O7 Dy2 O11 78.65(17) 3 . ?
O2 Dy2 O11 125.97(15) 6_564 . ?
O5 Dy2 O11 154.44(16) 4 . ?
O12 Dy2 O11 52.93(16) . . ?
O4 Dy2 O11 76.15(17) 4_556 . ?
O3 Dy2 O11 100.72(17) 4_556 . ?
O10' Dy2 C2 161(3) 2_656 4_556 ?
O10 Dy2 C2 165.6(2) 2_656 4_556 ?
O7 Dy2 C2 102.71(19) 3 4_556 ?
O2 Dy2 C2 99.10(18) 6_564 4_556 ?
O5 Dy2 C2 85.33(19) 4 4_556 ?
O12 Dy2 C2 89.5(2) . 4_556 ?
O4 Dy2 C2 25.96(16) 4_556 4_556 ?
O3 Dy2 C2 26.48(16) 4_556 4_556 ?
O11 Dy2 C2 88.14(18) . 4_556 ?
N10' Co1 N10' 89.7(7) 6_565 . ?
N10' Co1 O13 94.7(3) 6_565 . ?
N10' Co1 O13 94.7(3) . . ?
N10' Co1 O14 85.0(4) 6_565 . ?
N10' Co1 O14 85.0(4) . . ?
O13 Co1 O14 179.5(3) . . ?
N10' Co1 N2 92.1(4) 6_565 . ?
N10' Co1 N2 177.1(3) . . ?
O13 Co1 N2 87.4(2) . . ?
O14 Co1 N2 92.9(2) . . ?
N10' Co1 N2 177.1(3) 6_565 6_565 ?
N10' Co1 N2 92.1(4) . 6_565 ?
O13 Co1 N2 87.4(2) . 6_565 ?
O14 Co1 N2 92.9(2) . 6_565 ?
N2 Co1 N2 86.0(3) . 6_565 ?
O13 Co1 N10 80.8(3) . . ?
O14 Co1 N10 98.9(3) . . ?
N2 Co1 N10 164.6(4) . . ?
N2 Co1 N10 83.5(5) 6_565 . ?
O13 Co1 N10 80.8(3) . 6_565 ?
O14 Co1 N10 98.9(3) . 6_565 ?
N2 Co1 N10 83.5(5) . 6_565 ?
N2 Co1 N10 164.6(4) 6_565 6_565 ?
N10 Co1 N10 104.3(8) . 6_565 ?
O13 Co2 O15 179.8(3) . . ?
O13 Co2 N6 89.6(2) . . ?
O15 Co2 N6 90.3(2) . . ?
O13 Co2 N6 89.6(2) . 6_565 ?
O15 Co2 N6 90.3(2) . 6_565 ?
N6 Co2 N6 94.7(3) . 6_565 ?
O13 Co2 N3 87.3(2) . 6_565 ?
O15 Co2 N3 92.9(2) . 6_565 ?
N6 Co2 N3 175.4(2) . 6_565 ?
N6 Co2 N3 88.6(2) 6_565 6_565 ?
O13 Co2 N3 87.3(2) . . ?
O15 Co2 N3 92.9(2) . . ?
N6 Co2 N3 88.6(2) . . ?
N6 Co2 N3 175.4(2) 6_565 . ?
N3 Co2 N3 87.9(3) 6_565 . ?
N11 Co3 O13 81.0(4) 6_565 . ?
N11 Co3 Co3 123.5(4) 6_565 6_565 ?
O13 Co3 Co3 59.85(11) . 6_565 ?
N11 Co3 O17 173.1(5) 6_565 . ?
O13 Co3 O17 105.6(3) . . ?
Co3 Co3 O17 60.02(13) 6_565 . ?
N11 Co3 O18 89.1(5) 6_565 . ?
O13 Co3 O18 97.0(3) . . ?
Co3 Co3 O18 60.29(13) 6_565 . ?
O17 Co3 O18 88.1(4) . . ?
N11 Co3 O16 97.4(5) 6_565 . ?
O13 Co3 O16 175.6(5) . . ?
Co3 Co3 O16 124.1(4) 6_565 . ?
O17 Co3 O16 76.2(5) . . ?
O18 Co3 O16 87.1(5) . . ?
N11 Co3 N7 96.2(5) 6_565 . ?
O13 Co3 N7 89.0(3) . . ?
Co3 Co3 N7 120.0(2) 6_565 . ?
O17 Co3 N7 86.1(4) . . ?
O18 Co3 N7 172.6(4) . . ?
O16 Co3 N7 87.1(5) . . ?
N11' Co3' N11' 95.6(7) . 6_565 ?
N11' Co3' O20 90.1(8) . . ?
N11' Co3' O20 90.1(8) 6_565 . ?
N11' Co3' O19 87.7(8) . 6_565 ?
N11' Co3' O19 176.5(8) 6_565 6_565 ?
O20 Co3' O19 88.6(11) . 6_565 ?
N11' Co3' O19 176.5(8) . . ?
N11' Co3' O19 87.7(8) 6_565 . ?
O20 Co3' O19 88.6(11) . . ?
O19 Co3' O19 89.0(15) 6_565 . ?
C3 N1 N2 103.8(5) . . ?
N3 N2 N1 109.7(5) . . ?
N3 N2 Co1 117.2(4) . . ?
N1 N2 Co1 133.0(4) . . ?
N2 N3 N4 110.5(5) . . ?
N2 N3 Co2 119.2(4) . . ?
N4 N3 Co2 130.3(4) . . ?
N3 N4 C3 102.8(5) . . ?
N6 N5 C12 105.6(6) . . ?
N7 N6 N5 109.2(6) . . ?
N7 N6 Co2 121.9(5) . . ?
N5 N6 Co2 128.9(5) . . ?
N6 N7 N8 110.5(7) . . ?
N6 N7 Co3 118.5(5) . . ?
N8 N7 Co3 127.7(7) . . ?
C12 N8 N7 103.5(7) . . ?
C21 N9 N10' 114.1(7) . . ?
C21 N9 N10 95.9(8) . . ?
N11 N10 N9 117.3(10) . . ?
N11 N10 Co1 117.9(9) . . ?
N9 N10 Co1 117.9(8) . . ?
N12 N11 N10 103.1(11) . . ?
N12 N11 Co3 130.2(9) . 6_565 ?
N10 N11 Co3 126.6(8) . 6_565 ?
N11 N12 C21 103.0(10) . . ?
N9 N10' N11' 102.6(8) . . ?
N9 N10' Co1 131.7(9) . . ?
N11' N10' Co1 120.4(7) . . ?
N10' N11' N12' 110.0(9) . . ?
N10' N11' Co3' 113.5(7) . . ?
N12' N11' Co3' 133.4(8) . . ?
N11' N12' C21 106.1(9) . . ?
C1 O1 Dy1 140.5(4) . 5_667 ?
C1 O2 Dy2 154.4(4) . 6_566 ?
C2 O3 Dy2 92.7(4) . 4_546 ?
C2 O4 Dy2 95.1(4) . 4_546 ?
C10 O5 Dy2 117.5(4) . 4_545 ?
C10 O6 Dy1 170.6(4) . 3_444 ?
C11 O7 Dy2 158.4(7) . 3_445 ?
C19 O9 Dy1 134.3(5) . . ?
C19 O10 Dy2 150.1(9) . 2_656 ?
C19 O9' Dy1 115(8) . . ?
C19 O10' Dy2 169(10) . 2_656 ?
C20 O11 Dy2 88.4(4) . . ?
C20 O12 Dy2 95.3(4) . . ?
Co3 O13 Co3 60.3(2) . 6_565 ?
Co3 O13 Co2 114.8(3) . . ?
Co3 O13 Co2 114.8(3) 6_565 . ?
Co3 O13 Co1 127.7(3) . . ?
Co3 O13 Co1 127.7(3) 6_565 . ?
Co2 O13 Co1 105.9(3) . . ?
Co3 O13 H13 100.6 . . ?
Co3 O13 H13 40.4 6_565 . ?
Co2 O13 H13 102.0 . . ?
Co1 O13 H13 101.5 . . ?
Co1 O14 H14A 108.5 . . ?
Co2 O15 H15 114.0 . . ?
Co3 O16 H16A 107.1 . . ?
Co3 O16 H16B 110.0 . . ?
H16A O16 H16B 109.4 . . ?
Co3 O17 Co3 60.0(3) . 6_565 ?
Co3 O17 H17A 119.8 . . ?
Co3 O17 H17A 119.8 6_565 . ?
Co3 O17 H17B 115.3 . . ?
Co3 O17 H17B 115.3 6_565 . ?
H17A O17 H17B 115.4 . . ?
Co3 O18 Co3 59.4(3) 6_565 . ?
Co3 O18 H18B 67.5 6_565 . ?
Co3 O18 H18B 105.6 . . ?
Co3 O18 H18C 73.4 6_565 . ?
Co3 O18 H18C 104.3 . . ?
H18B O18 H18C 106.2 . . ?
Co3' O19 H19B 105.4 . . ?
Co3' O19 H19C 107.5 . . ?
H19B O19 H19C 106.5 . . ?
Co3' O20 H20A 111.4 . . ?
Co3' O20 H20B 110.2 . . ?
H20A O20 H20B 109.3 . . ?
O21 O21 Dy1 83.0(4) 2_657 . ?
O21 O21 H21A 132.4 2_657 . ?
Dy1 O21 H21A 101.9 . . ?
O21 O21 H21B 115.4 2_657 . ?
Dy1 O21 H21B 105.2 . . ?
H21A O21 H21B 108.9 . . ?
O2 C1 O1 125.7(6) . . ?
O2 C1 C4 118.7(6) . . ?
O1 C1 C4 115.6(6) . . ?
O4 C2 O3 119.7(7) . . ?
O4 C2 C6 121.6(6) . . ?
O3 C2 C6 118.7(6) . . ?
O4 C2 Dy2 58.9(4) . 4_546 ?
O3 C2 Dy2 60.8(4) . 4_546 ?
C6 C2 Dy2 177.5(5) . 4_546 ?
N1 C3 N4 113.2(5) . . ?
N1 C3 C8 125.5(6) . . ?
N4 C3 C8 121.3(6) . . ?
C5 C4 C9 120.3(6) . . ?
C5 C4 C1 120.5(5) . . ?
C9 C4 C1 119.2(6) . . ?
C6 C5 C4 120.4(6) . . ?
C6 C5 H5 119.8 . . ?
C4 C5 H5 119.8 . . ?
C5 C6 C7 119.5(6) . . ?
C5 C6 C2 121.2(6) . . ?
C7 C6 C2 119.4(6) . . ?
C8 C7 C6 121.8(6) . . ?
C8 C7 H7 119.1 . . ?
C6 C7 H7 119.1 . . ?
C7 C8 C9 119.1(6) . . ?
C7 C8 C3 122.1(6) . . ?
C9 C8 C3 118.8(6) . . ?
C4 C9 C8 119.0(6) . . ?
C4 C9 H9 120.5 . . ?
C8 C9 H9 120.5 . . ?
O6 C10 O5 124.2(6) . . ?
O6 C10 C13 117.9(7) . . ?
O5 C10 C13 117.7(6) . . ?
O7 C11 O8 117.7(10) . . ?
O7 C11 O8' 121.4(10) . . ?
O7 C11 C15 122.0(7) . . ?
O8 C11 C15 116.4(9) . . ?
O8' C11 C15 106.9(9) . . ?
N5 C12 N8 111.2(7) . . ?
N5 C12 C17 124.6(7) . . ?
N8 C12 C17 124.2(7) . . ?
C18 C13 C14 118.9(6) . . ?
C18 C13 C10 120.9(6) . . ?
C14 C13 C10 120.2(6) . . ?
C13 C14 C15 120.9(6) . . ?
C13 C14 H14 119.6 . . ?
C15 C14 H14 119.6 . . ?
C16 C15 C14 118.5(7) . . ?
C16 C15 C11 122.2(6) . . ?
C14 C15 C11 119.3(7) . . ?
C17 C16 C15 121.9(6) . . ?
C17 C16 H16 119.0 . . ?
C15 C16 H16 119.0 . . ?
C16 C17 C18 118.4(6) . . ?
C16 C17 C12 121.3(6) . . ?
C18 C17 C12 120.3(7) . . ?
C13 C18 C17 121.4(7) . . ?
C13 C18 H18 119.3 . . ?
C17 C18 H18 119.3 . . ?
O9' C19 O10' 124(2) . . ?
O10 C19 O9 123.6(6) . . ?
O9' C19 C22 112(4) . . ?
O10 C19 C22 119.6(6) . . ?
O10' C19 C22 124(5) . . ?
O9 C19 C22 116.9(6) . . ?
O11 C20 O12 121.8(7) . . ?
O11 C20 C24 121.9(6) . . ?
O12 C20 C24 116.3(7) . . ?
N9 C21 N12' 101.8(8) . . ?
N9 C21 N12 112.9(8) . . ?
N9 C21 C26 123.6(6) . . ?
N12' C21 C26 126.7(8) . . ?
N12 C21 C26 112.0(8) . . ?
C27 C22 C23 119.0(6) . . ?
C27 C22 C19 119.1(5) . . ?
C23 C22 C19 121.8(6) . . ?
C24 C23 C22 119.9(6) . . ?
C24 C23 H23 120.0 . . ?
C22 C23 H23 120.0 . . ?
C25 C24 C23 120.1(6) . . ?
C25 C24 C20 119.1(6) . . ?
C23 C24 C20 120.7(7) . . ?
C24 C25 C26 121.4(6) . . ?
C24 C25 H25 119.3 . . ?
C26 C25 H25 119.3 . . ?
C27 C26 C25 118.2(7) . . ?
C27 C26 C21 123.4(7) . . ?
C25 C26 C21 118.0(6) . . ?
C26 C27 C22 121.1(6) . . ?
C26 C27 H27 119.4 . . ?
C22 C27 H27 119.4 . . ?

loop_
_geom_bond_atom_site_label_1
_geom_bond_atom_site_label_2
_geom_bond_distance
_geom_bond_site_symmetry_2
_geom_bond_publ_flag
Dy1 O9 2.239(5) 2_657 ?
Dy1 O9 2.239(5) . ?
Dy1 O1 2.305(5) 6_565 ?
Dy1 O1 2.305(5) 5_667 ?
Dy1 O6 2.318(5) 3_556 ?
Dy1 O6 2.318(5) 4_556 ?
Dy1 O21 2.453(8) 2_657 ?
Dy1 O21 2.453(8) . ?
Dy1 O9' 2.53(13) . ?
Dy1 O9' 2.53(13) 2_657 ?
Dy2 O10' 2.18(4) 2_656 ?
Dy2 O10 2.277(6) 2_656 ?
Dy2 O7 2.284(4) 3 ?
Dy2 O2 2.301(4) 6_564 ?
Dy2 O5 2.343(4) 4 ?
Dy2 O12 2.371(5) . ?
Dy2 O4 2.433(5) 4_556 ?
Dy2 O3 2.472(5) 4_556 ?
Dy2 O11 2.537(4) . ?
Dy2 C2 2.829(7) 4_556 ?
Co1 N10' 2.043(11) 6_565 ?
Co1 N10' 2.043(11) . ?
Co1 O13 2.086(7) . ?
Co1 O14 2.095(7) . ?
Co1 N2 2.167(5) . ?
Co1 N2 2.167(5) 6_565 ?
Co1 N10 2.224(14) . ?
Co1 N10 2.224(14) 6_565 ?
Co2 O13 2.086(8) . ?
Co2 O15 2.090(9) . ?
Co2 N6 2.109(6) . ?
Co2 N6 2.109(6) 6_565 ?
Co2 N3 2.131(5) 6_565 ?
Co2 N3 2.131(5) . ?
Co3 N11 2.055(12) 6_565 ?
Co3 O13 2.066(6) . ?
Co3 Co3 2.076(5) 6_565 ?
Co3 O17 2.077(7) . ?
Co3 O18 2.094(8) . ?
Co3 O16 2.113(8) . ?
Co3 N7 2.144(8) . ?
Co3' N11' 2.006(11) . ?
Co3' N11' 2.006(11) 6_565 ?
Co3' O20 2.101(10) . ?
Co3' O19 2.102(10) 6_565 ?
Co3' O19 2.102(10) . ?
N1 C3 1.319(8) . ?
N1 N2 1.352(6) . ?
N2 N3 1.299(7) . ?
N3 N4 1.348(7) . ?
N4 C3 1.348(8) . ?
N5 N6 1.316(8) . ?
N5 C12 1.328(8) . ?
N6 N7 1.292(9) . ?
N7 N8 1.340(8) . ?
N8 C12 1.332(10) . ?
N9 C21 1.335(7) . ?
N9 N10' 1.363(8) . ?
N9 N10 1.383(9) . ?
N10 N11 1.379(9) . ?
N11 N12 1.364(9) . ?
N11 Co3 2.055(12) 6_565 ?
N12 C21 1.462(9) . ?
N10' N11' 1.366(9) . ?
N11' N12' 1.372(8) . ?
N12' C21 1.413(8) . ?
O1 C1 1.259(8) . ?
O1 Dy1 2.305(5) 5_667 ?
O2 C1 1.232(7) . ?
O2 Dy2 2.301(4) 6_566 ?
O3 C2 1.263(7) . ?
O3 Dy2 2.472(5) 4_546 ?
O4 C2 1.244(8) . ?
O4 Dy2 2.433(5) 4_546 ?
O5 C10 1.254(8) . ?
O5 Dy2 2.344(4) 4_545 ?
O6 C10 1.241(8) . ?
O6 Dy1 2.318(5) 3_444 ?
O7 C11 1.200(10) . ?
O7 Dy2 2.284(4) 3_445 ?
O8 C11 1.321(12) . ?
O9 C19 1.259(7) . ?
O10 C19 1.244(6) . ?
O10 Dy2 2.277(6) 2_656 ?
O8' C11 1.450(17) . ?
O9' C19 1.242(10) . ?
O10' C19 1.245(10) . ?
O10' Dy2 2.18(4) 2_656 ?
O11 C20 1.236(8) . ?
O12 C20 1.273(8) . ?
O13 Co3 2.066(6) 6_565 ?
O13 H13 0.8416 . ?
O14 H14A 0.8449 . ?
O15 H15 0.8438 . ?
O16 H16A 0.8500 . ?
O16 H16B 0.8416 . ?
O17 Co3 2.077(7) 6_565 ?
O17 H17A 0.8467 . ?
O17 H17B 0.8506 . ?
O18 Co3 2.094(7) 6_565 ?
O18 H18B 0.8427 . ?
O18 H18C 0.8426 . ?
O19 H19B 0.8478 . ?
O19 H19C 0.8407 . ?
O20 H20A 0.8417 . ?
O20 H20B 0.8417 . ?
O21 O21 0.60(3) 2_657 ?
O21 H21A 0.8435 . ?
O21 H21B 0.8460 . ?
C1 C4 1.505(9) . ?
C2 C6 1.485(9) . ?
C2 Dy2 2.829(7) 4_546 ?
C3 C8 1.482(8) . ?
C4 C5 1.396(9) . ?
C4 C9 1.403(8) . ?
C5 C6 1.380(8) . ?
C5 H5 0.9300 . ?
C6 C7 1.391(8) . ?
C7 C8 1.377(9) . ?
C7 H7 0.9300 . ?
C8 C9 1.420(9) . ?
C9 H9 0.9300 . ?
C10 C13 1.508(8) . ?
C11 C15 1.513(11) . ?
C12 C17 1.467(9) . ?
C13 C18 1.367(8) . ?
C13 C14 1.380(9) . ?
C14 C15 1.385(9) . ?
C14 H14 0.9300 . ?
C15 C16 1.381(9) . ?
C16 C17 1.357(10) . ?
C16 H16 0.9300 . ?
C17 C18 1.394(8) . ?
C18 H18 0.9300 . ?
C19 C22 1.480(8) . ?
C20 C24 1.510(9) . ?
C21 C26 1.469(10) . ?
C22 C27 1.374(9) . ?
C22 C23 1.398(8) . ?
C23 C24 1.378(8) . ?
C23 H23 0.9300 . ?
C24 C25 1.338(9) . ?
C25 C26 1.406(10) . ?
C25 H25 0.9300 . ?
C26 C27 1.371(9) . ?
C27 H27 0.9300 . ?
